data_1502464
loop_
_publ_author_name
'Zhao, Weiwen'
'Wang, Ruiyao'
'Mosey, Nicholas J.'
'Petitjean, Anne'

_publ_section_title
;
 Alkoxyamine-derived formamidines: configurational control and molecular
 folding.
;
_journal_issue 19
_journal_name_full 'Organic letters'
_journal_page_first 5160
_journal_page_last 5163
_journal_paper_doi 10.1021/ol202032k
_journal_volume 13
_journal_year 2011
_chemical_formula_sum 'C8 H9 N3 O2'
_chemical_formula_weight 179.18
_chemical_name_systematic
; 
 ? 
;
_space_group_IT_number 2
_symmetry_cell_setting triclinic
_symmetry_space_group_name_Hall '-P 1'
_symmetry_space_group_name_H-M 'P -1'
_atom_sites_solution_hydrogens geom
_atom_sites_solution_primary direct
_atom_sites_solution_secondary difmap
_audit_creation_method SHELXL-97
_cell_angle_alpha 85.6807(19)
_cell_angle_beta 87.5095(19)
_cell_angle_gamma 80.988(2)
_cell_formula_units_Z 4
_cell_length_a 5.1780(2)
_cell_length_b 7.4431(3)
_cell_length_c 22.6665(9)
_cell_measurement_reflns_used 2439
_cell_measurement_temperature 180(2)
_cell_measurement_theta_max 27.11
_cell_measurement_theta_min 2.70
_cell_volume 859.90(6)
_computing_cell_refinement 'Bruker SAINT'
_computing_data_collection 'Bruker APEX2'
_computing_data_reduction 'Bruker SAINT'
_computing_molecular_graphics 'Bruker SHELXTL'
_computing_publication_material 'Bruker SHELXTL'
_computing_structure_refinement 'SHELXL-97 (Sheldrick, 2008)'
_computing_structure_solution 'SHELXS-97 (Sheldrick, 2008)'
_diffrn_ambient_temperature 180(2)
_diffrn_measured_fraction_theta_full 0.999
_diffrn_measured_fraction_theta_max 0.999
_diffrn_measurement_device_type 'Bruker APEX-II CCD'
_diffrn_measurement_method '\f and \w scans'
_diffrn_radiation_monochromator graphite
_diffrn_radiation_source 'fine-focus sealed tube'
_diffrn_radiation_type MoK\a
_diffrn_radiation_wavelength 0.71073
_diffrn_reflns_av_R_equivalents 0.0000
_diffrn_reflns_av_sigmaI/netI 0.0234
_diffrn_reflns_limit_h_max 6
_diffrn_reflns_limit_h_min -6
_diffrn_reflns_limit_k_max 9
_diffrn_reflns_limit_k_min -9
_diffrn_reflns_limit_l_max 27
_diffrn_reflns_limit_l_min 0
_diffrn_reflns_number 5467
_diffrn_reflns_theta_full 26.00
_diffrn_reflns_theta_max 26.00
_diffrn_reflns_theta_min 1.80
_exptl_absorpt_coefficient_mu 0.103
_exptl_absorpt_correction_T_max 0.9797
_exptl_absorpt_correction_T_min 0.9747
_exptl_absorpt_correction_type multi-scan
_exptl_crystal_colour colourless
_exptl_crystal_density_diffrn 1.384
_exptl_crystal_density_method 'not measured'
_exptl_crystal_description block
_exptl_crystal_F_000 376
_exptl_crystal_size_max 0.25
_exptl_crystal_size_mid 0.25
_exptl_crystal_size_min 0.20
_refine_diff_density_max 0.177
_refine_diff_density_min -0.231
_refine_diff_density_rms 0.048
_refine_ls_extinction_method none
_refine_ls_goodness_of_fit_ref 1.250
_refine_ls_hydrogen_treatment constr
_refine_ls_matrix_type full
_refine_ls_number_parameters 238
_refine_ls_number_reflns 5467
_refine_ls_number_restraints 0
_refine_ls_restrained_S_all 1.250
_refine_ls_R_factor_all 0.0578
_refine_ls_R_factor_gt 0.0550
_refine_ls_shift/su_max 0.000
_refine_ls_shift/su_mean 0.000
_refine_ls_structure_factor_coef Fsqd
_refine_ls_weighting_details 'calc w=1/[\s^2^(Fo^2^)+(0.0226P)^2^+0.6583P] where P=(Fo^2^+2Fc^2^)/3'
_refine_ls_weighting_scheme calc
_refine_ls_wR_factor_gt 0.1325
_refine_ls_wR_factor_ref 0.1337
_reflns_number_gt 5174
_reflns_number_total 5467
_reflns_threshold_expression >2sigma(I)
_cod_data_source_file ol202032k_si_004.cif
_cod_data_source_block ap23e
_cod_depositor_comments
;
The following automatic conversions were performed:

'_symmetry_cell_setting' value 'Triclinic' changed to 'triclinic'
according to /home/saulius/struct/CIF-dictionaries/cif_core.dic
dictionary named 'cif_core.dic' version 2.4.1 from 2010-06-29.

Automatic conversion script
Id: cif_fix_values 1715 2011-07-08 13:25:40Z adriana 
;
_cod_original_sg_symbol_H-M P-1
_cod_database_code 1502464

loop_
_symmetry_equiv_pos_as_xyz
'x, y, z'
'-x, -y, -z'

loop_
_atom_site_label
_atom_site_type_symbol
_atom_site_fract_x
_atom_site_fract_y
_atom_site_fract_z
_atom_site_U_iso_or_equiv
_atom_site_adp_type
_atom_site_occupancy
_atom_site_symmetry_multiplicity
_atom_site_calc_flag
_atom_site_refinement_flags
O1 O 0.6754(3) 0.5288(3) 0.34530(8) 0.0452(5) Uani 1 1 d .
O2 O 1.2734(4) 0.3073(3) 0.50013(8) 0.0493(5) Uani 1 1 d .
O3 O 0.6441(3) 0.9760(2) 0.15760(7) 0.0355(4) Uani 1 1 d .
O4 O 1.2536(4) 0.7846(3) 0.00017(8) 0.0493(5) Uani 1 1 d .
N1 N 1.1271(4) 0.3438(3) 0.23629(9) 0.0299(4) Uani 1 1 d .
N2 N 1.0949(4) 0.3887(3) 0.35194(9) 0.0319(4) Uani 1 1 d .
H2B H 1.2363 0.3436 0.3318 0.038 Uiso 1 1 calc R
N3 N 1.3049(4) 0.2953(3) 0.43822(9) 0.0375(5) Uani 1 1 d .
N4 N 1.1256(3) 0.8470(3) 0.26512(8) 0.0280(4) Uani 1 1 d .
N5 N 1.0802(4) 0.8756(3) 0.14718(8) 0.0302(4) Uani 1 1 d .
H5A H 1.2292 0.8499 0.1655 0.036 Uiso 1 1 calc R
N6 N 1.2945(4) 0.7943(3) 0.06110(9) 0.0349(5) Uani 1 1 d .
C1 C 1.1511(5) 0.3226(3) 0.17842(11) 0.0343(5) Uani 1 1 d .
H1A H 1.3059 0.2517 0.1638 0.041 Uiso 1 1 calc R
C2 C 0.9618(5) 0.3988(3) 0.13821(11) 0.0354(5) Uani 1 1 d .
H2A H 0.9869 0.3803 0.0972 0.042 Uiso 1 1 calc R
C3 C 0.7357(5) 0.5024(3) 0.15959(11) 0.0354(5) Uani 1 1 d .
H3A H 0.6035 0.5578 0.1333 0.043 Uiso 1 1 calc R
C4 C 0.7056(4) 0.5239(3) 0.21979(11) 0.0308(5) Uani 1 1 d .
H4A H 0.5515 0.5922 0.2358 0.037 Uiso 1 1 calc R
C5 C 0.9059(4) 0.4432(3) 0.25610(10) 0.0271(5) Uani 1 1 d .
C6 C 0.8776(4) 0.4596(3) 0.32145(11) 0.0296(5) Uani 1 1 d .
C7 C 1.1057(5) 0.3836(3) 0.41259(10) 0.0341(5) Uani 1 1 d .
H7A H 0.9652 0.4456 0.4352 0.041 Uiso 1 1 calc R
C8 C 1.5191(5) 0.2460(4) 0.52641(12) 0.0452(6) Uani 1 1 d .
H8A H 1.5012 0.2585 0.5692 0.068 Uiso 1 1 calc R
H8B H 1.6484 0.3195 0.5092 0.068 Uiso 1 1 calc R
H8C H 1.5767 0.1177 0.5190 0.068 Uiso 1 1 calc R
C9 C 1.1573(4) 0.8441(3) 0.32332(11) 0.0327(5) Uani 1 1 d .
H9A H 1.3151 0.7790 0.3389 0.039 Uiso 1 1 calc R
C10 C 0.9738(5) 0.9304(3) 0.36244(11) 0.0342(5) Uani 1 1 d .
H10A H 1.0059 0.9252 0.4035 0.041 Uiso 1 1 calc R
C11 C 0.7423(5) 1.0244(3) 0.33996(11) 0.0349(5) Uani 1 1 d .
H11A H 0.6127 1.0860 0.3654 0.042 Uiso 1 1 calc R
C12 C 0.7031(4) 1.0269(3) 0.28000(10) 0.0287(5) Uani 1 1 d .
H12A H 0.5459 1.0896 0.2634 0.034 Uiso 1 1 calc R
C13 C 0.8978(4) 0.9363(3) 0.24464(10) 0.0257(5) Uani 1 1 d .
C14 C 0.8575(4) 0.9321(3) 0.17959(10) 0.0286(5) Uani 1 1 d .
C15 C 1.0826(4) 0.8570(3) 0.08732(10) 0.0322(5) Uani 1 1 d .
H15A H 0.9269 0.8908 0.0659 0.039 Uiso 1 1 calc R
C16 C 1.5028(5) 0.7478(4) -0.02936(11) 0.0430(6) Uani 1 1 d .
H16A H 1.4791 0.7417 -0.0718 0.065 Uiso 1 1 calc R
H16B H 1.5966 0.6310 -0.0132 0.065 Uiso 1 1 calc R
H16C H 1.6041 0.8453 -0.0234 0.065 Uiso 1 1 calc R

loop_
_atom_site_aniso_label
_atom_site_aniso_U_11
_atom_site_aniso_U_22
_atom_site_aniso_U_33
_atom_site_aniso_U_23
_atom_site_aniso_U_13
_atom_site_aniso_U_12
O1 0.0318(9) 0.0605(12) 0.0374(10) -0.0039(9) 0.0038(8) 0.0101(8)
O2 0.0431(10) 0.0738(13) 0.0251(9) -0.0038(9) -0.0032(7) 0.0097(9)
O3 0.0262(8) 0.0453(10) 0.0328(9) -0.0020(7) -0.0047(7) 0.0021(7)
O4 0.0414(11) 0.0799(14) 0.0235(9) -0.0110(9) -0.0011(7) 0.0038(9)
N1 0.0233(9) 0.0320(10) 0.0329(11) -0.0017(8) 0.0001(8) -0.0007(7)
N2 0.0276(9) 0.0366(11) 0.0279(10) -0.0012(8) -0.0003(8) 0.0056(8)
N3 0.0407(11) 0.0428(12) 0.0259(10) -0.0023(9) 0.0000(9) 0.0032(9)
N4 0.0216(9) 0.0321(10) 0.0297(10) -0.0023(8) -0.0017(7) -0.0023(7)
N5 0.0259(9) 0.0369(11) 0.0265(10) -0.0052(8) -0.0036(8) 0.0011(8)
N6 0.0376(11) 0.0423(11) 0.0234(10) -0.0065(8) -0.0026(8) 0.0009(9)
C1 0.0281(11) 0.0365(13) 0.0359(14) -0.0037(10) 0.0028(10) 0.0018(10)
C2 0.0347(12) 0.0400(14) 0.0314(13) -0.0050(10) -0.0009(10) -0.0047(10)
C3 0.0326(12) 0.0362(13) 0.0363(13) -0.0027(10) -0.0080(10) 0.0004(10)
C4 0.0229(10) 0.0295(11) 0.0390(13) -0.0029(10) -0.0023(9) -0.0006(9)
C5 0.0234(10) 0.0248(11) 0.0337(12) -0.0016(9) -0.0009(9) -0.0058(8)
C6 0.0267(11) 0.0259(11) 0.0345(13) 0.0001(9) 0.0011(10) -0.0001(9)
C7 0.0334(12) 0.0369(13) 0.0295(12) -0.0020(10) 0.0015(10) 0.0017(10)
C8 0.0468(15) 0.0529(16) 0.0338(14) -0.0016(12) -0.0117(12) 0.0014(12)
C9 0.0276(11) 0.0357(13) 0.0340(13) -0.0003(10) -0.0062(9) -0.0021(9)
C10 0.0375(13) 0.0394(13) 0.0257(12) -0.0046(10) -0.0025(10) -0.0039(10)
C11 0.0311(11) 0.0379(13) 0.0335(13) -0.0064(10) 0.0044(10) 0.0019(10)
C12 0.0236(10) 0.0279(11) 0.0335(12) -0.0018(9) -0.0017(9) -0.0007(8)
C13 0.0226(10) 0.0225(10) 0.0317(12) -0.0011(9) -0.0012(9) -0.0033(8)
C14 0.0287(11) 0.0258(11) 0.0298(12) -0.0017(9) -0.0025(9) 0.0000(9)
C15 0.0324(12) 0.0363(12) 0.0267(12) -0.0025(9) -0.0067(9) 0.0006(9)
C16 0.0487(15) 0.0491(15) 0.0304(13) -0.0088(11) 0.0091(11) -0.0046(12)

loop_
_atom_type_symbol
_atom_type_description
_atom_type_scat_dispersion_real
_atom_type_scat_dispersion_imag
_atom_type_scat_source
C C 0.0033 0.0016 'International Tables Vol C Tables 4.2.6.8 and 6.1.1.4'
H H 0.0000 0.0000 'International Tables Vol C Tables 4.2.6.8 and 6.1.1.4'
N N 0.0061 0.0033 'International Tables Vol C Tables 4.2.6.8 and 6.1.1.4'
O O 0.0106 0.0060 'International Tables Vol C Tables 4.2.6.8 and 6.1.1.4'

loop_
_geom_angle_atom_site_label_1
_geom_angle_atom_site_label_2
_geom_angle_atom_site_label_3
_geom_angle
N3 O2 C8 108.75(19)
N6 O4 C16 108.09(19)
C1 N1 C5 117.19(19)
C6 N2 C7 123.6(2)
C6 N2 H2B 118.2
C7 N2 H2B 118.2
C7 N3 O2 109.96(19)
C9 N4 C13 116.60(19)
C14 N5 C15 123.13(19)
C14 N5 H5A 118.4
C15 N5 H5A 118.4
C15 N6 O4 110.14(19)
N1 C1 C2 123.6(2)
N1 C1 H1A 118.2
C2 C1 H1A 118.2
C3 C2 C1 118.2(2)
C3 C2 H2A 120.9
C1 C2 H2A 120.9
C4 C3 C2 119.0(2)
C4 C3 H3A 120.5
C2 C3 H3A 120.5
C3 C4 C5 118.3(2)
C3 C4 H4A 120.8
C5 C4 H4A 120.8
N1 C5 C4 123.7(2)
N1 C5 C6 116.49(19)
C4 C5 C6 119.8(2)
O1 C6 N2 122.9(2)
O1 C6 C5 122.5(2)
N2 C6 C5 114.53(19)
N3 C7 N2 119.6(2)
N3 C7 H7A 120.2
N2 C7 H7A 120.2
O2 C8 H8A 109.5
O2 C8 H8B 109.5
H8A C8 H8B 109.5
O2 C8 H8C 109.5
H8A C8 H8C 109.5
H8B C8 H8C 109.5
N4 C9 C10 124.0(2)
N4 C9 H9A 118.0
C10 C9 H9A 118.0
C9 C10 C11 118.2(2)
C9 C10 H10A 120.9
C11 C10 H10A 120.9
C12 C11 C10 118.9(2)
C12 C11 H11A 120.5
C10 C11 H11A 120.5
C11 C12 C13 118.5(2)
C11 C12 H12A 120.7
C13 C12 H12A 120.7
N4 C13 C12 123.7(2)
N4 C13 C14 116.52(19)
C12 C13 C14 119.73(19)
O3 C14 N5 122.9(2)
O3 C14 C13 122.7(2)
N5 C14 C13 114.34(19)
N6 C15 N5 119.2(2)
N6 C15 H15A 120.4
N5 C15 H15A 120.4
O4 C16 H16A 109.5
O4 C16 H16B 109.5
H16A C16 H16B 109.5
O4 C16 H16C 109.5
H16A C16 H16C 109.5
H16B C16 H16C 109.5

loop_
_geom_bond_atom_site_label_1
_geom_bond_atom_site_label_2
_geom_bond_distance
O1 C6 1.216(3)
O2 N3 1.414(3)
O2 C8 1.423(3)
O3 C14 1.219(3)
O4 N6 1.415(3)
O4 C16 1.425(3)
N1 C1 1.331(3)
N1 C5 1.342(3)
N2 C6 1.360(3)
N2 C7 1.376(3)
N2 H2B 0.8800
N3 C7 1.271(3)
N4 C9 1.335(3)
N4 C13 1.343(3)
N5 C14 1.366(3)
N5 C15 1.374(3)
N5 H5A 0.8800
N6 C15 1.265(3)
C1 C2 1.392(3)
C1 H1A 0.9500
C2 C3 1.387(3)
C2 H2A 0.9500
C3 C4 1.385(3)
C3 H3A 0.9500
C4 C5 1.385(3)
C4 H4A 0.9500
C5 C6 1.494(3)
C7 H7A 0.9500
C8 H8A 0.9800
C8 H8B 0.9800
C8 H8C 0.9800
C9 C10 1.386(3)
C9 H9A 0.9500
C10 C11 1.387(3)
C10 H10A 0.9500
C11 C12 1.381(3)
C11 H11A 0.9500
C12 C13 1.383(3)
C12 H12A 0.9500
C13 C14 1.501(3)
C15 H15A 0.9500
C16 H16A 0.9800
C16 H16B 0.9800
C16 H16C 0.9800

loop_
_geom_torsion_atom_site_label_1
_geom_torsion_atom_site_label_2
_geom_torsion_atom_site_label_3
_geom_torsion_atom_site_label_4
_geom_torsion
C8 O2 N3 C7 -166.4(2)
C16 O4 N6 C15 168.9(2)
C5 N1 C1 C2 0.6(4)
N1 C1 C2 C3 0.0(4)
C1 C2 C3 C4 -0.9(4)
C2 C3 C4 C5 1.2(3)
C1 N1 C5 C4 -0.3(3)
C1 N1 C5 C6 177.7(2)
C3 C4 C5 N1 -0.6(3)
C3 C4 C5 C6 -178.5(2)
C7 N2 C6 O1 1.8(4)
C7 N2 C6 C5 -177.3(2)
N1 C5 C6 O1 -171.8(2)
C4 C5 C6 O1 6.3(4)
N1 C5 C6 N2 7.4(3)
C4 C5 C6 N2 -174.6(2)
O2 N3 C7 N2 -179.5(2)
C6 N2 C7 N3 171.4(2)
C13 N4 C9 C10 -1.6(4)
N4 C9 C10 C11 0.5(4)
C9 C10 C11 C12 0.5(4)
C10 C11 C12 C13 -0.4(4)
C9 N4 C13 C12 1.8(3)
C9 N4 C13 C14 -177.3(2)
C11 C12 C13 N4 -0.8(3)
C11 C12 C13 C14 178.2(2)
C15 N5 C14 O3 -2.4(4)
C15 N5 C14 C13 177.9(2)
N4 C13 C14 O3 165.4(2)
C12 C13 C14 O3 -13.7(4)
N4 C13 C14 N5 -14.9(3)
C12 C13 C14 N5 166.1(2)
O4 N6 C15 N5 179.4(2)
C14 N5 C15 N6 -176.1(2)
